data_4021566
loop_
_publ_author_name
'Jodi T. Williams'
'Perdip S. Bahia'
'Benson M. Kariuki'
'Neil Spencer'
'Douglas Philp'
'John S. Snaith'

_publ_contact_author
;
J.S. Snaith,
School of Chemistry,
University of Birmingham,
Edgbaston, Birmingham, B15 2TT, UK
;
_publ_contact_author_email j.s.snaith@bham.ac.uk
_publ_section_title
;
 Synthesis of 3,4-Disubstituted Piperidines by Carbonyl Ene and
 Prins Cyclizations: Switching between Kinetic and Thermodynamic
 Control with Br\/onsted and Lewis Acid Catalysts
;
_journal_name_full 'Journal of Organic Chemistry'
_journal_page_first 2460
_journal_page_last 2471
_journal_paper_doi 10.1021/jo052532+
_journal_volume 71
_journal_year 2006
_chemical_formula_moiety 'C16 H25 Cl N O3.50 S'
_chemical_formula_sum 'C16 H25 Cl N O3.5 S'
_chemical_formula_weight 354.88
_chemical_name_systematic
;
 ?
;
_space_group_IT_number 2
_symmetry_cell_setting triclinic
_symmetry_space_group_name_Hall '-P 1'
_symmetry_space_group_name_H-M 'P -1'
_atom_sites_solution_hydrogens geom
_atom_sites_solution_primary direct
_atom_sites_solution_secondary difmap
_audit_creation_method SHELXL-97
_cell_angle_alpha 91.731(7)
_cell_angle_beta 94.46(2)
_cell_angle_gamma 78.626(9)
_cell_formula_units_Z 4
_cell_length_a 11.702(7)
_cell_length_b 19.771(11)
_cell_length_c 8.260(3)
_cell_measurement_reflns_used 3234
_cell_measurement_temperature 296(2)
_cell_measurement_theta_max 25.18
_cell_measurement_theta_min 1.78
_cell_volume 1867.6(17)
_computing_cell_refinement 'MSC software'
_computing_data_collection 'MSC software'
_computing_data_reduction 'MSC software'
_computing_structure_refinement SHELXL97
_computing_structure_solution SHELXS86
_diffrn_ambient_temperature 296(2)
_diffrn_measured_fraction_theta_full 0.761
_diffrn_measured_fraction_theta_max 0.761
_diffrn_measurement_device_type 'Rigaku R-axis IIc image plate'
_diffrn_measurement_method 'Image plate slices'
_diffrn_radiation_monochromator graphite
_diffrn_radiation_source 'Rotating anode'
_diffrn_radiation_type MoK\a
_diffrn_radiation_wavelength 0.71069
_diffrn_reflns_av_R_equivalents 0.0337
_diffrn_reflns_av_sigmaI/netI 0.0698
_diffrn_reflns_limit_h_max 13
_diffrn_reflns_limit_h_min -13
_diffrn_reflns_limit_k_max 23
_diffrn_reflns_limit_k_min -23
_diffrn_reflns_limit_l_max 9
_diffrn_reflns_limit_l_min -9
_diffrn_reflns_number 8423
_diffrn_reflns_theta_full 25.18
_diffrn_reflns_theta_max 25.18
_diffrn_reflns_theta_min 1.78
_exptl_absorpt_coefficient_mu 0.330
_exptl_absorpt_correction_T_max 0.9369
_exptl_absorpt_correction_T_min 0.9074
_exptl_absorpt_correction_type none
_exptl_crystal_colour clear
_exptl_crystal_density_diffrn 1.262
_exptl_crystal_density_method 'not measured'
_exptl_crystal_description block
_exptl_crystal_F_000 756
_exptl_crystal_size_max 0.30
_exptl_crystal_size_mid 0.20
_exptl_crystal_size_min 0.20
_refine_diff_density_max 0.463
_refine_diff_density_min -0.273
_refine_diff_density_rms 0.043
_refine_ls_extinction_method none
_refine_ls_goodness_of_fit_ref 1.110
_refine_ls_hydrogen_treatment mixed
_refine_ls_matrix_type full
_refine_ls_number_parameters 410
_refine_ls_number_reflns 5095
_refine_ls_number_restraints 6
_refine_ls_restrained_S_all 1.114
_refine_ls_R_factor_all 0.1201
_refine_ls_R_factor_gt 0.0711
_refine_ls_shift/su_max 0.006
_refine_ls_shift/su_mean 0.000
_refine_ls_structure_factor_coef Fsqd
_refine_ls_weighting_details 'calc w=1/[\s^2^(Fo^2^)+(0.0903P)^2^+0.2315P] where P=(Fo^2^+2Fc^2^)/3'
_refine_ls_weighting_scheme calc
_refine_ls_wR_factor_gt 0.1741
_refine_ls_wR_factor_ref 0.2066
_reflns_number_gt 3234
_reflns_number_total 5095
_reflns_threshold_expression >2sigma(I)
_cod_data_source_file jo052532+si20051209_124751.cif
_cod_depositor_comments
;
The following automatic conversions were performed:
'_symmetry_cell_setting' value 'Triclinic' changed to 'triclinic'
according to '/home/saulius/struct/CIF-dictionaries/cif_core.dic'
dictionary named 'cif_core.dic' version 2.4.1 from 2010-06-29.

Automatic conversion script
Id: cif_fix_enum 1527 2010-12-29 10:47:43Z saulius 
;
_cod_original_formula_sum 'C16 H25 Cl N O3.50 S'
_cod_database_code 4021566

loop_
_symmetry_equiv_pos_as_xyz
'x, y, z'
'-x, -y, -z'

loop_
_atom_site_label
_atom_site_type_symbol
_atom_site_fract_x
_atom_site_fract_y
_atom_site_fract_z
_atom_site_U_iso_or_equiv
_atom_site_adp_type
_atom_site_occupancy
_atom_site_symmetry_multiplicity
_atom_site_calc_flag
_atom_site_refinement_flags
_atom_site_disorder_assembly
_atom_site_disorder_group
C1 C 0.1842(4) 0.3818(3) 0.5997(5) 0.0598(12) Uani 1 1 d . A 1
C2 C 0.0764(4) 0.3945(3) 0.5128(6) 0.0660(13) Uani 1 1 d . A 1
H2 H 0.0428 0.4392 0.4815 0.079 Uiso 1 1 calc R A 1
C3 C 0.0191(5) 0.3420(3) 0.4726(7) 0.0741(15) Uani 1 1 d . A 1
H3 H -0.0532 0.3515 0.4140 0.089 Uiso 1 1 calc R A 1
C4 C 0.0669(6) 0.2740(3) 0.5180(7) 0.0789(16) Uani 1 1 d . A 1
C5 C 0.1740(6) 0.2618(3) 0.6038(8) 0.096(2) Uani 1 1 d . A 1
H5 H 0.2076 0.2170 0.6349 0.115 Uiso 1 1 calc R A 1
C6 C 0.2327(5) 0.3144(3) 0.6449(7) 0.0852(19) Uani 1 1 d . A 1
H6 H 0.3052 0.3049 0.7031 0.102 Uiso 1 1 calc R A 1
C7 C 0.0038(7) 0.2152(3) 0.4731(9) 0.120(3) Uani 1 1 d . A 1
H7A H -0.0478 0.2269 0.3777 0.144 Uiso 1 1 calc R A 1
H7B H -0.0406 0.2073 0.5612 0.144 Uiso 1 1 calc R A 1
H7C H 0.0600 0.1741 0.4518 0.144 Uiso 1 1 calc R A 1
C8 C 0.4235(4) 0.3888(2) 0.4522(5) 0.0587(12) Uani 1 1 d . A 1
H8A H 0.3825 0.3540 0.4047 0.070 Uiso 1 1 calc R A 1
H8B H 0.4645 0.3712 0.5535 0.070 Uiso 1 1 calc R A 1
C9 C 0.5113(4) 0.4031(2) 0.3362(5) 0.0575(12) Uani 1 1 d . A 1
H9 H 0.5482 0.4396 0.3874 0.069 Uiso 1 1 calc R A 1
C10 C 0.4482(5) 0.4321(3) 0.1780(5) 0.0689(15) Uani 1 1 d . A 1
H10 H 0.5050 0.4451 0.1097 0.083 Uiso 1 1 calc R A 1
C11 C 0.3571(5) 0.4960(3) 0.2153(6) 0.0773(16) Uani 1 1 d . A 1
H11A H 0.3966 0.5317 0.2615 0.093 Uiso 1 1 calc R A 1
H11B H 0.3143 0.5132 0.1148 0.093 Uiso 1 1 calc R A 1
C12 C 0.2716(5) 0.4818(3) 0.3324(5) 0.0719(14) Uani 1 1 d . A 1
H12A H 0.2173 0.5241 0.3561 0.086 Uiso 1 1 calc R A 1
H12B H 0.2271 0.4488 0.2841 0.086 Uiso 1 1 calc R A 1
C13 C 0.6105(5) 0.3392(3) 0.3168(6) 0.0704(14) Uani 1 1 d . A 1
C14 C 0.5725(5) 0.2698(3) 0.2995(7) 0.0857(17) Uani 1 1 d . A 1
H14A H 0.5195 0.2699 0.2048 0.103 Uiso 1 1 calc R A 1
H14B H 0.5342 0.2621 0.3939 0.103 Uiso 1 1 calc R A 1
H14C H 0.6399 0.2338 0.2889 0.103 Uiso 1 1 calc R A 1
C15 C 0.6897(5) 0.3487(3) 0.1844(7) 0.0918(19) Uani 1 1 d . A 1
H15A H 0.7146 0.3920 0.2013 0.110 Uiso 1 1 calc R A 1
H15B H 0.6475 0.3483 0.0801 0.110 Uiso 1 1 calc R A 1
H15C H 0.7568 0.3118 0.1886 0.110 Uiso 1 1 calc R A 1
C16 C 0.1920(5) 0.1895(3) 1.0938(6) 0.0650(13) Uani 1 1 d . B 1
C17 C 0.2211(5) 0.2548(3) 1.1151(6) 0.0754(15) Uani 1 1 d . B 1
H17 H 0.2937 0.2594 1.1634 0.090 Uiso 1 1 calc R B 1
C18 C 0.1403(6) 0.3124(3) 1.0635(7) 0.0817(17) Uani 1 1 d . B 1
H18 H 0.1603 0.3556 1.0764 0.098 Uiso 1 1 calc R B 1
C19 C 0.0319(5) 0.3078(3) 0.9941(7) 0.0793(16) Uani 1 1 d . B 1
C20 C 0.0049(5) 0.2429(4) 0.9731(7) 0.0910(18) Uani 1 1 d . B 1
H20 H -0.0678 0.2387 0.9248 0.109 Uiso 1 1 calc R B 1
C21 C 0.0830(5) 0.1845(3) 1.0221(7) 0.0796(16) Uani 1 1 d . B 1
H21 H 0.0626 0.1415 1.0070 0.095 Uiso 1 1 calc R B 1
C22 C -0.0544(6) 0.3718(4) 0.9392(9) 0.126(3) Uani 1 1 d . B 1
H22A H -0.1022 0.3894 1.0263 0.151 Uiso 1 1 calc R B 1
H22B H -0.1031 0.3605 0.8475 0.151 Uiso 1 1 calc R B 1
H22C H -0.0128 0.4062 0.9089 0.151 Uiso 1 1 calc R B 1
C23 C 0.4529(5) 0.1376(3) 0.9550(5) 0.0661(14) Uani 1 1 d . B 1
H23A H 0.4934 0.1506 1.0545 0.079 Uiso 1 1 calc R B 1
H23B H 0.4069 0.1793 0.9064 0.079 Uiso 1 1 calc R B 1
C24 C 0.5429(4) 0.1023(3) 0.8371(5) 0.0669(14) Uani 1 1 d . B 1
H24 H 0.5843 0.0594 0.8881 0.080 Uiso 1 1 calc R B 1
C25 C 0.4773(6) 0.0818(3) 0.6824(6) 0.0896(19) Uani 1 1 d . B 1
H25 H 0.5337 0.0574 0.6084 0.108 Uiso 1 1 calc R B 1
C26 C 0.3967(6) 0.0355(3) 0.7216(7) 0.097(2) Uani 1 1 d . B 1
H26A H 0.4425 -0.0074 0.7644 0.116 Uiso 1 1 calc R B 1
H26B H 0.3530 0.0247 0.6228 0.116 Uiso 1 1 calc R B 1
C27 C 0.3108(5) 0.0687(3) 0.8463(7) 0.0847(17) Uani 1 1 d . B 1
H27A H 0.2578 0.1083 0.7987 0.102 Uiso 1 1 calc R B 1
H27B H 0.2648 0.0358 0.8756 0.102 Uiso 1 1 calc R B 1
C28 C 0.6359(6) 0.1462(3) 0.8130(8) 0.097(2) Uani 1 1 d . B 1
C29 C 0.7113(7) 0.1167(4) 0.6737(9) 0.143(3) Uani 1 1 d . B 1
H29A H 0.7745 0.1409 0.6700 0.171 Uiso 1 1 calc R B 1
H29B H 0.6643 0.1221 0.5727 0.171 Uiso 1 1 calc R B 1
H29C H 0.7423 0.0686 0.6914 0.171 Uiso 1 1 calc R B 1
C30 C 0.5885(7) 0.2243(3) 0.7937(8) 0.122(3) Uani 1 1 d . B 1
H30A H 0.5299 0.2317 0.7046 0.146 Uiso 1 1 calc R B 1
H30B H 0.6513 0.2468 0.7727 0.146 Uiso 1 1 calc R B 1
H30C H 0.5547 0.2430 0.8916 0.146 Uiso 1 1 calc R B 1
N1 N 0.3377(3) 0.4537(2) 0.4843(4) 0.0570(10) Uani 1 1 d . A 1
N2 N 0.3746(4) 0.0908(2) 0.9930(4) 0.0648(11) Uani 1 1 d . B 1
O1 O 0.1767(3) 0.51355(19) 0.6496(4) 0.0839(11) Uani 1 1 d . A 1
O2 O 0.3439(3) 0.4307(2) 0.7773(4) 0.0892(12) Uani 1 1 d . A 1
O3 O 0.3965(4) 0.3792(2) 0.0955(4) 0.0868(12) Uani 1 1 d . A 1
H31 H 0.3789 0.3897 0.0002 0.104 Uiso 1 1 calc R A 1
O4 O 0.2354(4) 0.0616(2) 1.1749(6) 0.1209(16) Uani 1 1 d . B 1
O5 O 0.3760(4) 0.1347(2) 1.2770(4) 0.1075(15) Uani 1 1 d . B 1
O6 O 0.4149(5) 0.1445(2) 0.6081(4) 0.1248(19) Uani 1 1 d . B 1
H32 H 0.4092 0.1390 0.5092 0.150 Uiso 1 1 calc R B 1
S1 S 0.26032(12) 0.44976(7) 0.64112(15) 0.0659(4) Uani 1 1 d . A 1
S2 S 0.29659(14) 0.11510(8) 1.14869(17) 0.0826(5) Uani 1 1 d . B 1
Cl1 Cl 0.70250(13) 0.33462(8) 0.51318(18) 0.0893(5) Uani 1 1 d . A 1
Cl2 Cl 0.73349(17) 0.13703(11) 1.0007(3) 0.1282(7) Uani 1 1 d . B 1
O7 O -0.032(5) -0.0015(13) 0.3257(18) 0.54(4) Uiso 0.55 1 d PD C 2
C31 C 0.0000 0.0000 0.5000 0.219(7) Uiso 1.10 2 d SPD C 2
H31A H 0.0305 -0.0461 0.5365 0.329 Uiso 0.55 1 calc PR C 2
H31B H -0.0678 0.0194 0.5565 0.329 Uiso 0.55 1 calc PR C 2
H31C H 0.0584 0.0277 0.5216 0.329 Uiso 0.55 1 calc PR C 2
C32 C -0.084(2) 0.0661(13) 0.258(2) 0.274(13) Uiso 0.55 1 d PD C 2
H32A H -0.1049 0.0610 0.1445 0.411 Uiso 0.55 1 calc PR C 2
H32B H -0.0281 0.0959 0.2727 0.411 Uiso 0.55 1 calc PR C 2
H32C H -0.1522 0.0857 0.3132 0.411 Uiso 0.55 1 calc PR C 2
O7A O -0.037(3) 0.0169(12) 0.340(3) 0.256(14) Uiso 0.45 1 d PD D 3
C32A C -0.0088(19) 0.0043(11) 0.172(2) 0.169(8) Uiso 0.45 1 d PD D 3
H32D H 0.0129 0.0445 0.1310 0.253 Uiso 0.45 1 calc PR D 3
H32E H -0.0757 -0.0057 0.1081 0.253 Uiso 0.45 1 calc PR D 3
H32F H 0.0551 -0.0343 0.1666 0.253 Uiso 0.45 1 calc PR D 3
C31A C -0.078(3) -0.0404(17) 0.414(3) 0.33(2) Uiso 0.45 1 d PD D 3
H31D H -0.0923 -0.0291 0.5258 0.488 Uiso 0.45 1 calc PR D 3
H31E H -0.0194 -0.0817 0.4090 0.488 Uiso 0.45 1 calc PR D 3
H31F H -0.1490 -0.0477 0.3563 0.488 Uiso 0.45 1 calc PR D 3

loop_
_atom_site_aniso_label
_atom_site_aniso_U_11
_atom_site_aniso_U_22
_atom_site_aniso_U_33
_atom_site_aniso_U_23
_atom_site_aniso_U_13
_atom_site_aniso_U_12
C1 0.049(3) 0.068(3) 0.062(3) 0.016(2) 0.001(2) -0.010(2)
C2 0.056(3) 0.055(3) 0.086(4) 0.013(3) 0.005(3) -0.007(3)
C3 0.058(3) 0.067(4) 0.096(4) 0.010(3) 0.009(3) -0.007(3)
C4 0.081(4) 0.066(4) 0.095(4) 0.004(3) 0.033(4) -0.016(3)
C5 0.086(5) 0.064(4) 0.136(5) 0.050(4) 0.021(4) 0.002(4)
C6 0.058(3) 0.089(4) 0.103(4) 0.052(3) 0.010(3) 0.009(3)
C7 0.139(6) 0.075(4) 0.159(6) -0.007(4) 0.039(5) -0.044(4)
C8 0.063(3) 0.066(3) 0.052(3) 0.012(2) -0.006(2) -0.026(3)
C9 0.066(3) 0.063(3) 0.049(3) 0.007(2) -0.001(2) -0.030(3)
C10 0.088(4) 0.085(4) 0.044(3) 0.009(2) 0.010(3) -0.037(3)
C11 0.097(4) 0.081(4) 0.059(3) 0.023(3) -0.005(3) -0.031(3)
C12 0.074(4) 0.084(4) 0.057(3) 0.020(2) -0.009(3) -0.017(3)
C13 0.072(4) 0.080(4) 0.066(3) -0.004(3) 0.016(3) -0.029(3)
C14 0.096(4) 0.071(4) 0.095(4) -0.005(3) 0.019(4) -0.027(3)
C15 0.095(4) 0.108(5) 0.083(4) -0.012(3) 0.030(4) -0.041(4)
C16 0.063(4) 0.074(4) 0.058(3) -0.001(2) 0.008(3) -0.012(3)
C17 0.068(4) 0.090(5) 0.068(3) -0.015(3) 0.007(3) -0.019(3)
C18 0.089(5) 0.071(4) 0.085(4) -0.012(3) 0.028(4) -0.009(4)
C19 0.067(4) 0.082(4) 0.084(4) 0.006(3) 0.024(3) 0.007(3)
C20 0.063(4) 0.103(5) 0.102(5) 0.007(4) 0.004(3) -0.005(4)
C21 0.068(4) 0.080(4) 0.096(4) 0.000(3) 0.009(3) -0.027(3)
C22 0.112(6) 0.121(6) 0.133(6) 0.033(5) 0.044(5) 0.023(5)
C23 0.077(4) 0.065(3) 0.048(3) 0.002(2) -0.002(3) 0.003(3)
C24 0.075(4) 0.063(3) 0.054(3) 0.004(2) 0.008(3) 0.011(3)
C25 0.108(5) 0.082(4) 0.059(3) -0.009(3) -0.007(3) 0.025(4)
C26 0.096(5) 0.092(5) 0.081(4) -0.044(3) -0.019(4) 0.014(4)
C27 0.085(4) 0.074(4) 0.086(4) -0.016(3) -0.014(3) -0.004(3)
C28 0.115(5) 0.071(4) 0.101(4) 0.011(3) 0.036(4) 0.004(4)
C29 0.147(7) 0.130(7) 0.154(7) 0.012(5) 0.095(6) 0.001(5)
C30 0.166(7) 0.077(5) 0.129(6) 0.018(4) 0.069(5) -0.015(5)
N1 0.059(2) 0.073(3) 0.0408(19) 0.0097(17) 0.0004(19) -0.017(2)
N2 0.069(3) 0.067(3) 0.052(2) 0.0017(18) 0.002(2) 0.000(2)
O1 0.079(3) 0.077(3) 0.094(3) -0.016(2) 0.012(2) -0.012(2)
O2 0.072(3) 0.147(4) 0.0492(19) 0.013(2) -0.0086(19) -0.027(2)
O3 0.127(3) 0.095(3) 0.0478(18) 0.0039(18) -0.012(2) -0.052(3)
O4 0.123(4) 0.091(3) 0.151(4) 0.044(3) 0.044(3) -0.008(3)
O5 0.108(3) 0.156(4) 0.0427(19) 0.009(2) -0.003(2) 0.012(3)
O6 0.169(4) 0.121(4) 0.049(2) 0.012(2) -0.005(3) 0.055(3)
S1 0.0606(8) 0.0847(10) 0.0527(7) 0.0057(6) -0.0012(6) -0.0159(7)
S2 0.0883(11) 0.0874(11) 0.0673(9) 0.0213(7) 0.0118(8) -0.0002(9)
Cl1 0.0705(10) 0.1039(12) 0.0941(10) 0.0110(8) 0.0017(8) -0.0188(8)
Cl2 0.0973(14) 0.1259(16) 0.1592(18) -0.0094(13) 0.0057(13) -0.0196(12)

loop_
_atom_type_symbol
_atom_type_description
_atom_type_scat_dispersion_real
_atom_type_scat_dispersion_imag
_atom_type_scat_source
C C 0.0033 0.0016 'International Tables Vol C Tables 4.2.6.8 and 6.1.1.4'
H H 0.0000 0.0000 'International Tables Vol C Tables 4.2.6.8 and 6.1.1.4'
N N 0.0061 0.0033 'International Tables Vol C Tables 4.2.6.8 and 6.1.1.4'
O O 0.0106 0.0060 'International Tables Vol C Tables 4.2.6.8 and 6.1.1.4'
S S 0.1246 0.1234 'International Tables Vol C Tables 4.2.6.8 and 6.1.1.4'
Cl Cl 0.1484 0.1585 'International Tables Vol C Tables 4.2.6.8 and 6.1.1.4'

loop_
_geom_angle_atom_site_label_1
_geom_angle_atom_site_label_2
_geom_angle_atom_site_label_3
_geom_angle
C2 C1 C6 118.7(5)
C2 C1 S1 119.8(4)
C6 C1 S1 121.5(4)
C3 C2 C1 120.6(5)
C2 C3 C4 121.3(6)
C5 C4 C3 117.8(6)
C5 C4 C7 120.6(6)
C3 C4 C7 121.6(6)
C4 C5 C6 121.4(5)
C5 C6 C1 120.3(6)
N1 C8 C9 109.9(4)
C10 C9 C8 110.3(4)
C10 C9 C13 114.9(4)
C8 C9 C13 111.3(4)
O3 C10 C9 108.5(4)
O3 C10 C11 112.1(5)
C9 C10 C11 109.1(4)
C12 C11 C10 112.6(4)
N1 C12 C11 108.9(4)
C14 C13 C15 111.5(4)
C14 C13 C9 115.9(4)
C15 C13 C9 112.2(4)
C14 C13 Cl1 105.0(4)
C15 C13 Cl1 106.4(4)
C9 C13 Cl1 104.8(3)
C21 C16 C17 119.0(5)
C21 C16 S2 121.2(4)
C17 C16 S2 119.8(5)
C18 C17 C16 119.1(6)
C19 C18 C17 122.1(6)
C18 C19 C20 118.0(6)
C18 C19 C22 120.8(6)
C20 C19 C22 121.2(7)
C21 C20 C19 121.6(6)
C20 C21 C16 120.3(6)
N2 C23 C24 110.7(4)
C25 C24 C23 108.5(4)
C25 C24 C28 115.8(5)
C23 C24 C28 111.8(4)
O6 C25 C26 111.8(6)
O6 C25 C24 107.1(5)
C26 C25 C24 110.3(5)
C25 C26 C27 112.0(5)
N2 C27 C26 110.5(5)
C29 C28 C30 111.3(5)
C29 C28 C24 110.9(5)
C30 C28 C24 115.4(5)
C29 C28 Cl2 106.8(5)
C30 C28 Cl2 106.0(5)
C24 C28 Cl2 105.9(4)
C12 N1 C8 111.5(4)
C12 N1 S1 116.4(3)
C8 N1 S1 114.1(3)
C27 N2 C23 112.2(4)
C27 N2 S2 115.9(4)
C23 N2 S2 114.9(3)
O1 S1 O2 118.9(2)
O1 S1 N1 107.7(2)
O2 S1 N1 105.9(2)
O1 S1 C1 108.7(2)
O2 S1 C1 108.3(2)
N1 S1 C1 106.8(2)
O4 S2 O5 119.7(3)
O4 S2 N2 106.7(3)
O5 S2 N2 106.4(2)
O4 S2 C16 107.6(3)
O5 S2 C16 107.8(3)
N2 S2 C16 108.1(2)
C31 O7 C32 114.0(11)
C32A O7A C31A 114.3(11)

loop_
_geom_bond_atom_site_label_1
_geom_bond_atom_site_label_2
_geom_bond_distance
C1 C2 1.384(7)
C1 C6 1.391(7)
C1 S1 1.765(5)
C2 C3 1.363(7)
C3 C4 1.401(7)
C4 C5 1.373(8)
C4 C7 1.518(8)
C5 C6 1.377(8)
C8 N1 1.497(6)
C8 C9 1.529(6)
C9 C10 1.520(6)
C9 C13 1.552(7)
C10 O3 1.437(6)
C10 C11 1.525(7)
C11 C12 1.515(6)
C12 N1 1.484(6)
C13 C14 1.522(7)
C13 C15 1.526(6)
C13 Cl1 1.870(5)
C16 C21 1.383(7)
C16 C17 1.403(7)
C16 S2 1.764(5)
C17 C18 1.383(8)
C18 C19 1.370(8)
C19 C20 1.384(8)
C19 C22 1.512(8)
C20 C21 1.373(8)
C23 N2 1.482(6)
C23 C24 1.541(6)
C24 C25 1.525(7)
C24 C28 1.546(8)
C25 O6 1.438(6)
C25 C26 1.497(8)
C26 C27 1.537(8)
C27 N2 1.474(6)
C28 C29 1.535(8)
C28 C30 1.543(8)
C28 Cl2 1.844(7)
N1 S1 1.650(4)
N2 S2 1.640(4)
O1 S1 1.439(4)
O2 S1 1.440(4)
O4 S2 1.420(4)
O5 S2 1.450(4)
O7 C31 1.460(10)
O7 C32 1.461(10)
O7A C32A 1.457(10)
O7A C31A 1.478(10)
